data_7161122
loop_
_publ_author_name
'Liu, Xinya'
'Tran, Christine'
'Provot, Olivier'
'Retailleau, Pascal'
'Hamze, Abdallah'

_publ_section_title
;
 Mild PIFA-mediated synthesis of benzo[4,5]thiazolo[3,2-<i>a</i>]indoles
 <i>via</i> oxidative cyclization.
;
_journal_issue 19
_journal_name_full 'Organic &amp; biomolecular chemistry'
_journal_page_first 4062
_journal_page_last 4068
_journal_paper_doi 10.1039/d6ob00393a
_journal_volume 24
_journal_year 2026
_chemical_absolute_configuration ad
_chemical_formula_moiety 'C14 H8 F N S'
_chemical_formula_sum 'C14 H8 F N S'
_chemical_formula_weight 241.27
_chemical_name_systematic 2-fluorobenzo[4,5]thiazolo[3,2-a]indole
_space_group_crystal_system orthorhombic
_space_group_IT_number 33
_space_group_name_Hall 'P 2c -2n'
_space_group_name_H-M_alt 'P n a 21'
_atom_sites_solution_hydrogens geom
_atom_sites_solution_primary other
_atom_sites_solution_secondary difmap
_audit_creation_method SHELXL-2019/3
_audit_update_record
;
2025-06-23 deposited with the CCDC.	2026-04-24 downloaded from the CCDC.
;
_cell_angle_alpha 90
_cell_angle_beta 90
_cell_angle_gamma 90
_cell_formula_units_Z 4
_cell_length_a 10.7774(8)
_cell_length_b 24.6512(14)
_cell_length_c 4.0427(3)
_cell_measurement_reflns_used 4264
_cell_measurement_temperature 293(2)
_cell_measurement_theta_max 29.9940
_cell_measurement_theta_min 3.2740
_cell_volume 1074.05(13)
_computing_cell_refinement 'CrysAlisPro 1.171.43.141a (Rigaku OD, 2024)'
_computing_data_collection 'CrysAlisPro 1.171.43.141a (Rigaku OD, 2024)'
_computing_data_reduction 'CrysAlisPro 1.171.43.141a (Rigaku OD, 2024)'
_computing_structure_refinement 'SHELXL-2019/2 (Sheldrick, 2015b)'
_computing_structure_solution 'SHELXT 2018/2 (Sheldrick, 2015a)'
_diffrn_ambient_temperature 293(2)
_diffrn_detector 'Hybrid Pixel Array Detector'
_diffrn_detector_area_resol_mean 5.8140
_diffrn_measured_fraction_theta_full 0.992
_diffrn_measured_fraction_theta_max 0.966
_diffrn_measurement_device 'four-circle diffractometer'
_diffrn_measurement_device_type 'XtaLAB AFC12 (RINC): Kappa single'
_diffrn_radiation_monochromator mirror
_diffrn_radiation_probe x-ray
_diffrn_radiation_type MoK\a
_diffrn_radiation_wavelength 0.71073
_diffrn_reflns_av_R_equivalents 0.0337
_diffrn_reflns_av_unetI/netI 0.0270
_diffrn_reflns_Laue_measured_fraction_full 0.992
_diffrn_reflns_Laue_measured_fraction_max 0.966
_diffrn_reflns_limit_h_max 14
_diffrn_reflns_limit_h_min -14
_diffrn_reflns_limit_k_max 34
_diffrn_reflns_limit_k_min -27
_diffrn_reflns_limit_l_max 5
_diffrn_reflns_limit_l_min -4
_diffrn_reflns_number 9408
_diffrn_reflns_point_group_measured_fraction_full 0.918
_diffrn_reflns_point_group_measured_fraction_max 0.836
_diffrn_reflns_theta_full 25.242
_diffrn_reflns_theta_max 29.558
_diffrn_reflns_theta_min 3.117
_exptl_absorpt_coefficient_mu 0.286
_exptl_absorpt_correction_T_max 1.000
_exptl_absorpt_correction_T_min 0.713
_exptl_absorpt_correction_type gaussian
_exptl_absorpt_process_details
;
CrysAlisPro 1.171.43.141a (Rigaku Oxford Diffraction, 2024)
Numerical absorption correction based on gaussian integration over
a multifaceted crystal model
Empirical absorption correction using spherical harmonics,
implemented in SCALE3 ABSPACK scaling algorithm.
;
_exptl_crystal_colour colourless
_exptl_crystal_density_diffrn 1.492
_exptl_crystal_description stick
_exptl_crystal_F_000 496
_exptl_crystal_size_max 0.340
_exptl_crystal_size_mid 0.060
_exptl_crystal_size_min 0.060
_refine_diff_density_max 0.287
_refine_diff_density_min -0.198
_refine_diff_density_rms 0.044
_refine_ls_abs_structure_details
;
 Flack x determined using 682 quotients [(I+)-(I-)]/[(I+)+(I-)]
 (Parsons, Flack and Wagner, Acta Cryst. B69 (2013) 249-259).
;
_refine_ls_abs_structure_Flack -0.04(6)
_refine_ls_extinction_method none
_refine_ls_goodness_of_fit_ref 1.065
_refine_ls_hydrogen_treatment constr
_refine_ls_matrix_type full
_refine_ls_number_parameters 284
_refine_ls_number_reflns 2515
_refine_ls_number_restraints 203
_refine_ls_restrained_S_all 1.045
_refine_ls_R_factor_all 0.0496
_refine_ls_R_factor_gt 0.0414
_refine_ls_shift/su_max 0.000
_refine_ls_shift/su_mean 0.000
_refine_ls_structure_factor_coef Fsqd
_refine_ls_weighting_details 'w=1/[\s^2^(Fo^2^)+(0.0644P)^2^+0.0629P] where P=(Fo^2^+2Fc^2^)/3'
_refine_ls_weighting_scheme calc
_refine_ls_wR_factor_gt 0.1045
_refine_ls_wR_factor_ref 0.1088
_reflns_Friedel_coverage 0.527
_reflns_Friedel_fraction_full 0.818
_reflns_Friedel_fraction_max 0.665
_reflns_number_gt 2126
_reflns_number_total 2520
_reflns_threshold_expression 'I > 2\s(I)'
_cod_data_source_file d6ob00393a2.cif
_cod_data_source_block cmpd_4y_XYL-765
_cod_depositor_comments 'Adding full bibliography for 7161121--7161123.cif.'
_cod_database_code 7161122
_shelx_space_group_comment
;
The symmetry employed for this shelxl refinement is uniquely defined
by the following loop, which should always be used as a source of
symmetry information in preference to the above space-group names.
They are only intended as comments.
;
_shelx_estimated_absorpt_t_min 0.909
_shelx_estimated_absorpt_t_max 0.983

loop_
_space_group_symop_operation_xyz
'x, y, z'
'-x, -y, z+1/2'
'x+1/2, -y+1/2, z'
'-x+1/2, y+1/2, z+1/2'

loop_
_atom_site_label
_atom_site_type_symbol
_atom_site_fract_x
_atom_site_fract_y
_atom_site_fract_z
_atom_site_U_iso_or_equiv
_atom_site_adp_type
_atom_site_occupancy
_atom_site_site_symmetry_order
_atom_site_calc_flag
_atom_site_refinement_flags_posn
_atom_site_refinement_flags_adp
_atom_site_refinement_flags_occupancy
_atom_site_disorder_assembly
_atom_site_disorder_group
F1 F 0.7077(2) 0.29415(10) 0.0812(9) 0.0906(8) Uani 0.870(3) 1 d D . P A 1
S1 S 0.24240(8) 0.47840(4) 0.9144(4) 0.0545(3) Uani 0.870(3) 1 d D . P A 1
N1 N 0.2972(4) 0.3904(2) 0.5959(13) 0.0429(11) Uani 0.870(3) 1 d D . P A 1
C1 C 0.3527(5) 0.4365(3) 0.7326(14) 0.0444(11) Uani 0.870(3) 1 d D . P A 1
C2 C 0.1246(4) 0.43157(16) 0.8225(12) 0.0468(10) Uani 0.870(3) 1 d D . P A 1
C3 C 0.1693(4) 0.38596(19) 0.6537(13) 0.0423(10) Uani 0.870(3) 1 d D . P A 1
C4 C 0.3886(4) 0.35789(19) 0.4502(15) 0.0457(11) Uani 0.870(3) 1 d D . P A 1
C5 C 0.5010(4) 0.3874(2) 0.4969(14) 0.0479(11) Uani 0.870(3) 1 d D . P A 1
C6 C 0.4758(6) 0.4361(3) 0.668(3) 0.0569(18) Uani 0.870(3) 1 d D . P A 1
H6 H 0.532881 0.462798 0.726155 0.068 Uiso 0.870(3) 1 calc R U P A 1
C7 C 0.0005(4) 0.43588(19) 0.8976(14) 0.0552(11) Uani 0.870(3) 1 d D . P A 1
H7 H -0.029915 0.466241 1.007471 0.066 Uiso 0.870(3) 1 calc R U P A 1
C8 C -0.0776(4) 0.3945(2) 0.8071(12) 0.0592(12) Uani 0.870(3) 1 d D . P A 1
H8 H -0.161562 0.396839 0.857733 0.071 Uiso 0.870(3) 1 calc R U P A 1
C9 C -0.0338(5) 0.34946(19) 0.6425(13) 0.0559(12) Uani 0.870(3) 1 d D . P A 1
H9 H -0.088802 0.322065 0.583543 0.067 Uiso 0.870(3) 1 calc R U P A 1
C10 C 0.0903(5) 0.34420(18) 0.5635(14) 0.0516(11) Uani 0.870(3) 1 d D . P A 1
H10 H 0.119708 0.313677 0.453453 0.062 Uiso 0.870(3) 1 calc R U P A 1
C11 C 0.3855(6) 0.3083(2) 0.286(2) 0.0598(17) Uani 0.870(3) 1 d D . P A 1
H11 H 0.311525 0.289348 0.259901 0.072 Uiso 0.870(3) 1 calc R U P A 1
C12 C 0.4962(7) 0.2882(2) 0.164(2) 0.0652(16) Uani 0.870(3) 1 d D . P A 1
H12 H 0.498108 0.255331 0.051450 0.078 Uiso 0.870(3) 1 calc R U P A 1
C13 C 0.6038(5) 0.3176(3) 0.2114(19) 0.0632(13) Uani 0.870(3) 1 d D . P A 1
C14 C 0.6117(4) 0.3657(2) 0.3668(16) 0.0562(11) Uani 0.870(3) 1 d D . P A 1
H14 H 0.686922 0.383859 0.387595 0.067 Uiso 0.870(3) 1 calc R U P A 1
F1A F -0.1771(15) 0.4032(8) 0.891(7) 0.107(6) Uani 0.130(3) 1 d D U P A 2
S1A S 0.5118(13) 0.4447(6) 0.680(4) 0.060(3) Uani 0.130(3) 1 d D U P A 2
N1A N 0.316(2) 0.3842(17) 0.651(10) 0.048(6) Uani 0.130(3) 1 d D U P A 2
C1A C 0.351(3) 0.438(2) 0.674(13) 0.061(7) Uani 0.130(3) 1 d D U P A 2
C5A C 0.152(2) 0.4274(13) 0.864(11) 0.067(7) Uani 0.130(3) 1 d DG U P A 2
C4A C 0.191(2) 0.3813(17) 0.696(11) 0.056(6) Uani 0.130(3) 1 d DG U P A 2
C11A C 0.108(3) 0.3400(14) 0.626(9) 0.065(8) Uani 0.130(3) 1 d DG U P A 2
H11A H 0.133983 0.309089 0.514253 0.078 Uiso 0.130(3) 1 calc R U P A 2
C12A C -0.016(3) 0.3448(13) 0.724(9) 0.061(7) Uani 0.130(3) 1 d DG U P A 2
H12A H -0.071658 0.317129 0.676687 0.073 Uiso 0.130(3) 1 calc R U P A 2
C13A C -0.0551(18) 0.3909(16) 0.891(8) 0.070(7) Uani 0.130(3) 1 d DG U P A 2
C14A C 0.029(3) 0.4322(13) 0.961(8) 0.063(7) Uani 0.130(3) 1 d DG U P A 2
H14A H 0.002237 0.463093 1.072927 0.075 Uiso 0.130(3) 1 calc R U P A 2
C3A C 0.412(3) 0.3664(15) 0.459(11) 0.054(6) Uani 0.130(3) 1 d DG U P A 2
C2A C 0.534(3) 0.3843(12) 0.450(11) 0.050(6) Uani 0.130(3) 1 d DG U P A 2
C7A C 0.625(2) 0.3525(15) 0.303(12) 0.065(8) Uani 0.130(3) 1 d DG U P A 2
H7A H 0.707085 0.364526 0.296877 0.078 Uiso 0.130(3) 1 calc R U P A 2
C8A C 0.594(3) 0.3027(15) 0.164(14) 0.066(9) Uani 0.130(3) 1 d DG U P A 2
H8A H 0.654973 0.281458 0.065656 0.079 Uiso 0.130(3) 1 calc R U P A 2
C9A C 0.472(4) 0.2848(13) 0.173(13) 0.068(9) Uani 0.130(3) 1 d DG U P A 2
H9A H 0.450980 0.251500 0.080416 0.081 Uiso 0.130(3) 1 calc R U P A 2
C10A C 0.381(3) 0.3166(16) 0.320(12) 0.048(7) Uani 0.130(3) 1 d DG U P A 2
H10A H 0.299099 0.304610 0.326400 0.058 Uiso 0.130(3) 1 calc R U P A 2
C6A C 0.269(2) 0.4533(13) 0.904(10) 0.075(6) Uani 0.130(3) 1 d D U P A 2
H6A H 0.286734 0.478109 1.071060 0.090 Uiso 0.130(3) 1 calc R U P A 2

loop_
_atom_site_aniso_label
_atom_site_aniso_U_11
_atom_site_aniso_U_22
_atom_site_aniso_U_33
_atom_site_aniso_U_23
_atom_site_aniso_U_13
_atom_site_aniso_U_12
F1 0.0679(15) 0.0946(16) 0.1093(18) 0.0050(15) 0.0132(15) 0.0322(13)
S1 0.0552(5) 0.0495(5) 0.0587(5) -0.0057(4) -0.0039(4) -0.0024(3)
N1 0.0433(18) 0.0401(16) 0.045(2) 0.0064(15) -0.0110(19) 0.0006(13)
C1 0.050(2) 0.0437(18) 0.040(2) 0.0047(16) -0.0059(16) -0.0065(15)
C2 0.051(2) 0.0466(15) 0.042(2) 0.0061(14) -0.0069(19) -0.0023(16)
C3 0.0446(18) 0.0428(16) 0.039(2) 0.0072(15) -0.009(2) -0.0016(15)
C4 0.0486(18) 0.0401(19) 0.048(2) 0.0088(16) -0.0095(19) -0.0032(14)
C5 0.039(2) 0.0577(19) 0.047(3) 0.0153(15) -0.0045(18) -0.0011(16)
C6 0.056(4) 0.052(3) 0.063(3) 0.008(2) -0.013(3) -0.011(2)
C7 0.056(2) 0.0640(19) 0.046(3) 0.0035(19) -0.003(2) 0.0092(18)
C8 0.046(2) 0.079(2) 0.053(3) 0.015(2) -0.0064(19) -0.0012(18)
C9 0.050(2) 0.064(2) 0.054(3) 0.011(2) -0.013(2) -0.0135(17)
C10 0.053(2) 0.0483(17) 0.054(2) 0.0025(18) -0.009(2) -0.0062(15)
C11 0.072(3) 0.044(2) 0.063(3) -0.0021(19) -0.011(3) 0.005(2)
C12 0.075(4) 0.055(2) 0.065(3) 0.003(2) -0.002(3) 0.017(2)
C13 0.062(3) 0.058(3) 0.069(3) 0.011(2) 0.001(2) 0.015(2)
C14 0.047(2) 0.062(2) 0.060(3) 0.012(2) -0.001(2) 0.0094(18)
F1A 0.061(8) 0.127(13) 0.134(15) 0.004(12) 0.011(12) -0.014(8)
S1A 0.072(7) 0.050(4) 0.059(5) 0.007(3) 0.008(6) -0.009(4)
N1A 0.043(8) 0.054(10) 0.047(12) 0.016(8) -0.026(9) 0.005(7)
C1A 0.065(10) 0.053(10) 0.066(15) 0.014(10) -0.011(10) 0.012(9)
C5A 0.054(9) 0.089(12) 0.060(14) 0.019(10) -0.023(10) 0.033(8)
C4A 0.052(9) 0.067(11) 0.049(13) 0.023(9) -0.030(9) 0.010(7)
C11A 0.048(11) 0.083(13) 0.065(17) 0.039(10) -0.018(11) -0.002(9)
C12A 0.053(11) 0.081(12) 0.048(15) 0.048(9) -0.028(10) -0.013(9)
C13A 0.064(10) 0.105(14) 0.043(15) 0.033(11) -0.024(11) 0.002(9)
C14A 0.062(9) 0.093(14) 0.033(13) 0.022(10) -0.027(10) 0.006(9)
C3A 0.064(11) 0.050(11) 0.049(13) 0.010(9) -0.002(11) -0.005(9)
C2A 0.057(11) 0.051(10) 0.044(12) 0.002(8) 0.006(12) -0.016(9)
C7A 0.069(12) 0.059(16) 0.068(18) 0.007(12) 0.006(12) 0.015(11)
C8A 0.060(13) 0.063(17) 0.075(18) 0.000(13) 0.006(13) 0.020(12)
C9A 0.060(15) 0.079(16) 0.064(19) -0.002(14) -0.013(13) 0.011(11)
C10A 0.036(11) 0.059(14) 0.050(15) 0.016(10) 0.007(10) -0.018(9)
C6A 0.059(8) 0.069(11) 0.097(14) -0.008(12) -0.017(11) 0.037(9)

loop_
_atom_type_symbol
_atom_type_description
_atom_type_scat_dispersion_real
_atom_type_scat_dispersion_imag
_atom_type_scat_source
C C 0.0033 0.0016 'International Tables Vol C Tables 4.2.6.8 and 6.1.1.4'
H H 0.0000 0.0000 'International Tables Vol C Tables 4.2.6.8 and 6.1.1.4'
F F 0.0171 0.0103 'International Tables Vol C Tables 4.2.6.8 and 6.1.1.4'
N N 0.0061 0.0033 'International Tables Vol C Tables 4.2.6.8 and 6.1.1.4'
S S 0.1246 0.1234 'International Tables Vol C Tables 4.2.6.8 and 6.1.1.4'

loop_
_exptl_crystal_face_index_h
_exptl_crystal_face_index_k
_exptl_crystal_face_index_l
_exptl_crystal_face_perp_dist
3 -5 0 0.0265
-4 5 0 0.0331
1 5 -1 0.1407
-1 -5 1 0.1223
1 5 0 0.0339
-1 -5 0 0.0241
-3 3 -5 0.1543
2 5 1 0.1240
14 2 -2 0.0778
4 -26 3 0.0967

loop_
_geom_angle_atom_site_label_1
_geom_angle_atom_site_label_2
_geom_angle_atom_site_label_3
_geom_angle
_geom_angle_site_symmetry_1
_geom_angle_site_symmetry_3
_geom_angle_publ_flag
C1 S1 C2 90.8(2) . . ?
C1 N1 C4 109.3(4) . . ?
C1 N1 C3 114.7(4) . . ?
C4 N1 C3 135.9(5) . . ?
C6 C1 N1 109.8(5) . . ?
C6 C1 S1 139.1(5) . . ?
N1 C1 S1 111.0(3) . . ?
C7 C2 C3 120.3(3) . . ?
C7 C2 S1 127.3(3) . . ?
C3 C2 S1 112.5(3) . . ?
C10 C3 C2 120.9(3) . . ?
C10 C3 N1 128.2(4) . . ?
C2 C3 N1 110.9(4) . . ?
C11 C4 N1 133.3(4) . . ?
C11 C4 C5 122.2(3) . . ?
N1 C4 C5 104.5(4) . . ?
C14 C5 C6 132.0(4) . . ?
C14 C5 C4 118.4(4) . . ?
C6 C5 C4 109.6(4) . . ?
C1 C6 C5 106.8(5) . . ?
C1 C6 H6 126.6 . . ?
C5 C6 H6 126.6 . . ?
C8 C7 C2 118.7(4) . . ?
C8 C7 H7 120.7 . . ?
C2 C7 H7 120.7 . . ?
C7 C8 C9 121.2(4) . . ?
C7 C8 H8 119.4 . . ?
C9 C8 H8 119.4 . . ?
C8 C9 C10 121.3(3) . . ?
C8 C9 H9 119.3 . . ?
C10 C9 H9 119.3 . . ?
C9 C10 C3 117.7(3) . . ?
C9 C10 H10 121.1 . . ?
C3 C10 H10 121.1 . . ?
C12 C11 C4 117.6(4) . . ?
C12 C11 H11 121.2 . . ?
C4 C11 H11 121.2 . . ?
C13 C12 C11 119.1(4) . . ?
C13 C12 H12 120.4 . . ?
C11 C12 H12 120.4 . . ?
C14 C13 F1 120.1(5) . . ?
C14 C13 C12 125.5(4) . . ?
F1 C13 C12 114.4(5) . . ?
C13 C14 C5 117.1(4) . . ?
C13 C14 H14 121.4 . . ?
C5 C14 H14 121.4 . . ?
C1A S1A C2A 92.5(19) . . ?
C3A N1A C4A 144(4) . . ?
C3A N1A C1A 98(3) . . ?
C4A N1A C1A 108(3) . . ?
C6A C1A N1A 98(3) . . ?
C6A C1A S1A 128(3) . . ?
N1A C1A S1A 112(3) . . ?
C4A C5A C14A 120.0 . . ?
C4A C5A C6A 99(3) . . ?
C14A C5A C6A 141(3) . . ?
N1A C4A C5A 109(3) . . ?
N1A C4A C11A 131(3) . . ?
C5A C4A C11A 120.0 . . ?
C4A C11A C12A 120.0 . . ?
C4A C11A H11A 120.0 . . ?
C12A C11A H11A 120.0 . . ?
C13A C12A C11A 120.0 . . ?
C13A C12A H12A 120.0 . . ?
C11A C12A H12A 120.0 . . ?
F1A C13A C12A 119(3) . . ?
F1A C13A C14A 118(3) . . ?
C12A C13A C14A 120.0 . . ?
C13A C14A C5A 120.0 . . ?
C13A C14A H14A 120.0 . . ?
C5A C14A H14A 120.0 . . ?
N1A C3A C2A 129(3) . . ?
N1A C3A C10A 109(3) . . ?
C2A C3A C10A 120.0 . . ?
C3A C2A C7A 120.0 . . ?
C3A C2A S1A 97(2) . . ?
C7A C2A S1A 143(2) . . ?
C8A C7A C2A 120.0 . . ?
C8A C7A H7A 120.0 . . ?
C2A C7A H7A 120.0 . . ?
C9A C8A C7A 120.0 . . ?
C9A C8A H8A 120.0 . . ?
C7A C8A H8A 120.0 . . ?
C8A C9A C10A 120.0 . . ?
C8A C9A H9A 120.0 . . ?
C10A C9A H9A 120.0 . . ?
C9A C10A C3A 120.0 . . ?
C9A C10A H10A 120.0 . . ?
C3A C10A H10A 120.0 . . ?
C1A C6A C5A 112(3) . . ?
C1A C6A H6A 124.0 . . ?
C5A C6A H6A 124.0 . . ?

loop_
_geom_bond_atom_site_label_1
_geom_bond_atom_site_label_2
_geom_bond_distance
_geom_bond_site_symmetry_2
_geom_bond_publ_flag
F1 C13 1.366(6) . ?
S1 C1 1.738(6) . ?
S1 C2 1.756(4) . ?
N1 C1 1.398(5) . ?
N1 C4 1.399(5) . ?
N1 C3 1.403(5) . ?
C1 C6 1.352(9) . ?
C2 C7 1.376(5) . ?
C2 C3 1.400(5) . ?
C3 C10 1.385(5) . ?
C4 C11 1.391(5) . ?
C4 C5 1.426(5) . ?
C5 C14 1.409(5) . ?
C5 C6 1.412(9) . ?
C6 H6 0.9300 . ?
C7 C8 1.373(5) . ?
C7 H7 0.9300 . ?
C8 C9 1.377(6) . ?
C8 H8 0.9300 . ?
C9 C10 1.380(6) . ?
C9 H9 0.9300 . ?
C10 H10 0.9300 . ?
C11 C12 1.383(6) . ?
C11 H11 0.9300 . ?
C12 C13 1.381(7) . ?
C12 H12 0.9300 . ?
C13 C14 1.344(6) . ?
C14 H14 0.9300 . ?
F1A C13A 1.35(2) . ?
S1A C1A 1.74(3) . ?
S1A C2A 1.77(2) . ?
N1A C3A 1.362(19) . ?
N1A C4A 1.363(18) . ?
N1A C1A 1.37(2) . ?
C1A C6A 1.34(3) . ?
C5A C4A 1.3900 . ?
C5A C14A 1.3900 . ?
C5A C6A 1.43(2) . ?
C4A C11A 1.3900 . ?
C11A C12A 1.3900 . ?
C11A H11A 0.9300 . ?
C12A C13A 1.3900 . ?
C12A H12A 0.9300 . ?
C13A C14A 1.3900 . ?
C14A H14A 0.9300 . ?
C3A C2A 1.3900 . ?
C3A C10A 1.3900 . ?
C2A C7A 1.3900 . ?
C7A C8A 1.3900 . ?
C7A H7A 0.9300 . ?
C8A C9A 1.3900 . ?
C8A H8A 0.9300 . ?
C9A C10A 1.3900 . ?
C9A H9A 0.9300 . ?
C10A H10A 0.9300 . ?
C6A H6A 0.9300 . ?

loop_
_geom_torsion_atom_site_label_1
_geom_torsion_atom_site_label_2
_geom_torsion_atom_site_label_3
_geom_torsion_atom_site_label_4
_geom_torsion
_geom_torsion_site_symmetry_1
_geom_torsion_site_symmetry_2
_geom_torsion_site_symmetry_3
_geom_torsion_site_symmetry_4
_geom_torsion_publ_flag
C4 N1 C1 C6 2.6(8) . . . . ?
C3 N1 C1 C6 178.7(6) . . . . ?
C4 N1 C1 S1 179.6(4) . . . . ?
C3 N1 C1 S1 -4.3(7) . . . . ?
C2 S1 C1 C6 178.6(10) . . . . ?
C2 S1 C1 N1 2.9(5) . . . . ?
C1 S1 C2 C7 179.2(4) . . . . ?
C1 S1 C2 C3 -0.9(4) . . . . ?
C7 C2 C3 C10 -0.9(6) . . . . ?
S1 C2 C3 C10 179.2(4) . . . . ?
C7 C2 C3 N1 178.6(5) . . . . ?
S1 C2 C3 N1 -1.3(5) . . . . ?
C1 N1 C3 C10 -177.0(5) . . . . ?
C4 N1 C3 C10 -2.2(10) . . . . ?
C1 N1 C3 C2 3.6(6) . . . . ?
C4 N1 C3 C2 178.3(6) . . . . ?
C1 N1 C4 C11 179.1(6) . . . . ?
C3 N1 C4 C11 4.2(11) . . . . ?
C1 N1 C4 C5 -1.7(6) . . . . ?
C3 N1 C4 C5 -176.7(6) . . . . ?
C11 C4 C5 C14 1.1(5) . . . . ?
N1 C4 C5 C14 -178.2(6) . . . . ?
C11 C4 C5 C6 179.6(7) . . . . ?
N1 C4 C5 C6 0.4(7) . . . . ?
N1 C1 C6 C5 -2.3(9) . . . . ?
S1 C1 C6 C5 -178.0(6) . . . . ?
C14 C5 C6 C1 179.5(6) . . . . ?
C4 C5 C6 C1 1.2(9) . . . . ?
C3 C2 C7 C8 0.7(6) . . . . ?
S1 C2 C7 C8 -179.4(4) . . . . ?
C2 C7 C8 C9 -0.4(7) . . . . ?
C7 C8 C9 C10 0.2(7) . . . . ?
C8 C9 C10 C3 -0.4(7) . . . . ?
C2 C3 C10 C9 0.7(6) . . . . ?
N1 C3 C10 C9 -178.7(5) . . . . ?
N1 C4 C11 C12 178.4(8) . . . . ?
C5 C4 C11 C12 -0.7(6) . . . . ?
C4 C11 C12 C13 0.5(6) . . . . ?
C11 C12 C13 C14 -0.7(7) . . . . ?
C11 C12 C13 F1 180.0(7) . . . . ?
F1 C13 C14 C5 -179.6(6) . . . . ?
C12 C13 C14 C5 1.1(7) . . . . ?
C6 C5 C14 C13 -179.4(9) . . . . ?
C4 C5 C14 C13 -1.2(5) . . . . ?
C3A N1A C1A C6A -171(4) . . . . ?
C4A N1A C1A C6A 35(5) . . . . ?
C3A N1A C1A S1A -34(5) . . . . ?
C4A N1A C1A S1A 171(3) . . . . ?
C2A S1A C1A C6A 148(5) . . . . ?
C2A S1A C1A N1A 28(4) . . . . ?
C3A N1A C4A C5A -156(6) . . . . ?
C1A N1A C4A C5A -22(4) . . . . ?
C3A N1A C4A C11A 29(8) . . . . ?
C1A N1A C4A C11A 164(3) . . . . ?
C14A C5A C4A N1A -175(3) . . . . ?
C6A C5A C4A N1A -1(3) . . . . ?
C14A C5A C4A C11A 0.0 . . . . ?
C6A C5A C4A C11A 174(3) . . . . ?
N1A C4A C11A C12A 174(4) . . . . ?
C5A C4A C11A C12A 0.0 . . . . ?
C4A C11A C12A C13A 0.0 . . . . ?
C11A C12A C13A F1A 159(3) . . . . ?
C11A C12A C13A C14A 0.0 . . . . ?
F1A C13A C14A C5A -159(3) . . . . ?
C12A C13A C14A C5A 0.0 . . . . ?
C4A C5A C14A C13A 0.0 . . . . ?
C6A C5A C14A C13A -171(4) . . . . ?
C4A N1A C3A C2A 169(5) . . . . ?
C1A N1A C3A C2A 32(5) . . . . ?
C4A N1A C3A C10A -26(8) . . . . ?
C1A N1A C3A C10A -163(4) . . . . ?
N1A C3A C2A C7A 163(5) . . . . ?
C10A C3A C2A C7A 0.0 . . . . ?
N1A C3A C2A S1A -13(4) . . . . ?
C10A C3A C2A S1A -177(3) . . . . ?
C1A S1A C2A C3A -9(3) . . . . ?
C1A S1A C2A C7A 176(5) . . . . ?
C3A C2A C7A C8A 0.0 . . . . ?
S1A C2A C7A C8A 174(5) . . . . ?
C2A C7A C8A C9A 0.0 . . . . ?
C7A C8A C9A C10A 0.0 . . . . ?
C8A C9A C10A C3A 0.0 . . . . ?
N1A C3A C10A C9A -166(4) . . . . ?
C2A C3A C10A C9A 0.0 . . . . ?
N1A C1A C6A C5A -37(5) . . . . ?
S1A C1A C6A C5A -163(4) . . . . ?
C4A C5A C6A C1A 25(4) . . . . ?
C14A C5A C6A C1A -163(4) . . . . ?
